data_7010134
loop_
_publ_author_name
'Stock, Norbert'
'Frey, Stephanie A.'
'Stucky, Galen D.'
'Cheetham, Anthony K.'

_publ_section_title
;
 Synthesis and characterization of two manganese phosphonocarboxylates:
 Mn3(O3PCH2COO)2 and Mn3(O3PCH2CH2COO)2
;
_journal_issue 23
_journal_name_full 'Journal of the Chemical Society, Dalton Transactions'
_journal_page_first 4292
_journal_paper_doi 10.1039/b006411o
_journal_year 2000
_chemical_formula_sum 'C6 H8 Mn3 O10 P2'
_chemical_formula_weight 466.88
_chemical_name_common 'manganese phosphonopropionate'
_chemical_name_systematic
; 
 ? 
;
_space_group_IT_number 14
_symmetry_cell_setting monoclinic
_symmetry_space_group_name_Hall '-P 2ybc'
_symmetry_space_group_name_H-M 'P 1 21/c 1'
_atom_sites_solution_hydrogens geom
_atom_sites_solution_primary direct
_atom_sites_solution_secondary difmap
_audit_creation_method SHELXL-97
_cell_angle_alpha 90.00
_cell_angle_beta 104.906(6)
_cell_angle_gamma 90.00
_cell_formula_units_Z 2
_cell_length_a 8.207(3)
_cell_length_b 9.340(3)
_cell_length_c 9.188(3)
_cell_measurement_temperature 293(2)
_cell_volume 680.6(4)
_computing_cell_refinement 'Bruker SMART'
_computing_data_collection 'Bruker SMART'
_computing_data_reduction 'Bruker SHELXTL'
_computing_molecular_graphics 'Bruker SHELXTL'
_computing_publication_material 'Bruker SHELXTL'
_computing_structure_refinement 'SHELXL-97 (Sheldrick, 1997)'
_computing_structure_solution 'SHELXS-97 (Sheldrick, 1990)'
_diffrn_ambient_temperature 293(2)
_diffrn_measured_fraction_theta_full 0.890
_diffrn_measured_fraction_theta_max 0.890
_diffrn_measurement_device_type 'CCD area detector'
_diffrn_measurement_method 'phi and omega scans'
_diffrn_radiation_monochromator graphite
_diffrn_radiation_source 'fine-focus sealed tube'
_diffrn_radiation_type MoK\a
_diffrn_radiation_wavelength 0.71073
_diffrn_reflns_av_R_equivalents 0.0878
_diffrn_reflns_av_sigmaI/netI 0.0859
_diffrn_reflns_limit_h_max 10
_diffrn_reflns_limit_h_min -9
_diffrn_reflns_limit_k_max 12
_diffrn_reflns_limit_k_min -11
_diffrn_reflns_limit_l_max 11
_diffrn_reflns_limit_l_min -11
_diffrn_reflns_number 4102
_diffrn_reflns_theta_full 28.63
_diffrn_reflns_theta_max 28.63
_diffrn_reflns_theta_min 2.57
_exptl_absorpt_coefficient_mu 3.021
_exptl_absorpt_correction_T_max 0.3576
_exptl_absorpt_correction_T_min 0.2412
_exptl_absorpt_correction_type empirical
_exptl_crystal_colour pink
_exptl_crystal_density_diffrn 2.279
_exptl_crystal_density_method 'not measured'
_exptl_crystal_description plate
_exptl_crystal_F_000 458
_exptl_crystal_size_max 0.15
_exptl_crystal_size_mid 0.15
_exptl_crystal_size_min 0.05
_refine_diff_density_max 3.576
_refine_diff_density_min -1.061
_refine_diff_density_rms 0.315
_refine_ls_extinction_coef 0.000(2)
_refine_ls_extinction_expression Fc^*^=kFc[1+0.001xFc^2^\l^3^/sin(2\q)]^-1/4^
_refine_ls_extinction_method SHELXL
_refine_ls_goodness_of_fit_ref 1.096
_refine_ls_hydrogen_treatment mixed
_refine_ls_matrix_type full
_refine_ls_number_parameters 98
_refine_ls_number_reflns 1561
_refine_ls_number_restraints 0
_refine_ls_restrained_S_all 1.096
_refine_ls_R_factor_all 0.1163
_refine_ls_R_factor_gt 0.0889
_refine_ls_shift/su_max 0.000
_refine_ls_shift/su_mean 0.000
_refine_ls_structure_factor_coef Fsqd
_refine_ls_weighting_details 'calc w=1/[\s^2^(Fo^2^)+(0.1319P)^2^+9.0817P] where P=(Fo^2^+2Fc^2^)/3'
_refine_ls_weighting_scheme calc
_refine_ls_wR_factor_gt 0.2329
_refine_ls_wR_factor_ref 0.2506
_reflns_number_gt 1124
_reflns_number_total 1561
_reflns_threshold_expression >2sigma(I)
_cod_data_source_file b006411o.txt
_cod_data_source_block pct
_cod_depositor_comments
;
The following automatic conversions were performed:
'_symmetry_cell_setting' value 'Monoclinic' changed to 'monoclinic'
according to '/home/saulius/struct/CIF-dictionaries/cif_core.dic'
dictionary named 'cif_core.dic' version 2.4.1 from 2010-06-29.

Automatic conversion script
Id: cif_fix_enum 1527 2010-12-29 10:47:43Z saulius 
;
_cod_original_cell_volume 680.5(4)
_cod_original_sg_symbol_H-M P2(1)/c
_cod_database_code 7010134

loop_
_symmetry_equiv_pos_as_xyz
'x, y, z'
'-x, y+1/2, -z+1/2'
'-x, -y, -z'
'x, -y-1/2, z-1/2'

loop_
_atom_site_label
_atom_site_type_symbol
_atom_site_fract_x
_atom_site_fract_y
_atom_site_fract_z
_atom_site_U_iso_or_equiv
_atom_site_adp_type
_atom_site_occupancy
_atom_site_symmetry_multiplicity
_atom_site_calc_flag
_atom_site_refinement_flags
_atom_site_disorder_assembly
_atom_site_disorder_group
Mn1 Mn 0.0000 0.0000 0.0000 0.0100(5) Uani 1 2 d S . .
Mn2 Mn 0.07124(18) 0.36538(15) 0.11438(16) 0.0138(5) Uani 1 1 d . . .
P1 P -0.1233(3) 0.2114(3) 0.2687(3) 0.0107(6) Uani 1 1 d . . .
O1 O -0.0887(8) 0.1701(7) 0.1185(7) 0.0122(13) Uani 1 1 d . . .
O2 O -0.0158(9) 0.3489(7) 0.3176(7) 0.0148(14) Uani 1 1 d . . .
O3 O -0.0734(9) 0.0938(7) 0.3880(7) 0.0161(14) Uani 1 1 d . . .
C1 C -0.3442(12) 0.2536(10) 0.2406(13) 0.017(2) Uani 1 1 d . . .
H1A H -0.3647 0.2801 0.3364 0.021 Uiso 1 1 calc R . .
H1B H -0.3722 0.3353 0.1736 0.021 Uiso 1 1 calc R . .
C2 C -0.4552(13) 0.1322(12) 0.1759(15) 0.028(3) Uani 1 1 d . . .
H2A H -0.4339 0.0538 0.2477 0.034 Uiso 1 1 calc R . .
H2B H -0.4257 0.0995 0.0858 0.034 Uiso 1 1 calc R . .
C3 C -0.6436(13) 0.1673(12) 0.1358(12) 0.021(2) Uani 1 1 d . . .
O5 O -0.7444(9) 0.0654(9) 0.0919(10) 0.032(2) Uani 1 1 d . . .
O6 O -0.6873(10) 0.2961(9) 0.1462(11) 0.033(2) Uani 1 1 d . . .

loop_
_atom_site_aniso_label
_atom_site_aniso_U_11
_atom_site_aniso_U_22
_atom_site_aniso_U_33
_atom_site_aniso_U_23
_atom_site_aniso_U_13
_atom_site_aniso_U_12
Mn1 0.0144(10) 0.0056(10) 0.0103(9) -0.0001(7) 0.0037(7) 0.0007(7)
Mn2 0.0188(8) 0.0077(7) 0.0154(8) 0.0016(5) 0.0053(6) 0.0005(5)
P1 0.0121(11) 0.0075(11) 0.0124(11) -0.0004(8) 0.0030(9) 0.0001(9)
O1 0.016(3) 0.013(3) 0.006(3) -0.001(2) 0.000(2) -0.003(3)
O2 0.025(4) 0.005(3) 0.018(3) -0.005(2) 0.011(3) -0.001(3)
O3 0.032(4) 0.003(3) 0.012(3) 0.001(2) 0.004(3) 0.007(3)
C1 0.004(4) 0.015(5) 0.031(5) -0.006(4) 0.002(4) -0.001(3)
C2 0.020(5) 0.014(5) 0.052(7) -0.006(5) 0.011(5) 0.005(4)
C3 0.020(5) 0.013(5) 0.027(5) -0.002(4) 0.002(4) -0.009(4)
O5 0.012(4) 0.025(5) 0.050(5) -0.008(4) -0.007(3) -0.007(3)
O6 0.021(4) 0.018(4) 0.059(6) -0.010(4) 0.007(4) 0.004(3)

loop_
_atom_type_symbol
_atom_type_description
_atom_type_scat_dispersion_real
_atom_type_scat_dispersion_imag
_atom_type_scat_source
C C 0.0033 0.0016 'International Tables Vol C Tables 4.2.6.8 and 6.1.1.4'
H H 0.0000 0.0000 'International Tables Vol C Tables 4.2.6.8 and 6.1.1.4'
O O 0.0106 0.0060 'International Tables Vol C Tables 4.2.6.8 and 6.1.1.4'
P P 0.1023 0.0942 'International Tables Vol C Tables 4.2.6.8 and 6.1.1.4'
Mn Mn 0.3368 0.7283 'International Tables Vol C Tables 4.2.6.8 and 6.1.1.4'

loop_
_geom_angle_atom_site_label_1
_geom_angle_atom_site_label_2
_geom_angle_atom_site_label_3
_geom_angle
_geom_angle_site_symmetry_1
_geom_angle_site_symmetry_3
_geom_angle_publ_flag
O5 Mn1 O5 180.0 3_455 1_655 ?
O5 Mn1 O1 90.8(3) 3_455 3 ?
O5 Mn1 O1 89.2(3) 1_655 3 ?
O5 Mn1 O1 89.2(3) 3_455 . ?
O5 Mn1 O1 90.8(3) 1_655 . ?
O1 Mn1 O1 180.0(4) 3 . ?
O5 Mn1 O2 88.7(3) 3_455 2_545 ?
O5 Mn1 O2 91.3(3) 1_655 2_545 ?
O1 Mn1 O2 87.1(2) 3 2_545 ?
O1 Mn1 O2 92.9(2) . 2_545 ?
O5 Mn1 O2 91.3(3) 3_455 4_565 ?
O5 Mn1 O2 88.7(3) 1_655 4_565 ?
O1 Mn1 O2 92.9(2) 3 4_565 ?
O1 Mn1 O2 87.1(2) . 4_565 ?
O2 Mn1 O2 180.0(3) 2_545 4_565 ?
O6 Mn2 O3 108.0(3) 1_655 2 ?
O6 Mn2 O3 118.1(3) 1_655 4_565 ?
O3 Mn2 O3 79.4(3) 2 4_565 ?
O6 Mn2 O2 112.2(3) 1_655 . ?
O3 Mn2 O2 94.9(2) 2 . ?
O3 Mn2 O2 128.6(3) 4_565 . ?
O6 Mn2 O1 106.9(3) 1_655 . ?
O3 Mn2 O1 144.7(3) 2 . ?
O3 Mn2 O1 88.9(2) 4_565 . ?
O2 Mn2 O1 66.8(2) . . ?
O6 Mn2 P1 115.2(3) 1_655 . ?
O3 Mn2 P1 121.9(2) 2 . ?
O3 Mn2 P1 109.73(19) 4_565 . ?
O2 Mn2 P1 33.72(18) . . ?
O1 Mn2 P1 33.12(16) . . ?
O1 P1 O3 112.9(4) . . ?
O1 P1 O2 104.2(4) . . ?
O3 P1 O2 111.0(4) . . ?
O1 P1 C1 109.8(4) . . ?
O3 P1 C1 109.4(5) . . ?
O2 P1 C1 109.5(4) . . ?
O1 P1 Mn2 53.7(3) . . ?
O3 P1 Mn2 130.6(3) . . ?
O2 P1 Mn2 50.7(2) . . ?
C1 P1 Mn2 119.9(4) . . ?
P1 O1 Mn1 143.8(4) . . ?
P1 O1 Mn2 93.2(3) . . ?
Mn1 O1 Mn2 108.3(3) . . ?
P1 O2 Mn2 95.6(3) . . ?
P1 O2 Mn1 132.5(4) . 2 ?
Mn2 O2 Mn1 130.6(3) . 2 ?
P1 O3 Mn2 135.3(4) . 2_545 ?
P1 O3 Mn2 123.1(4) . 4_566 ?
Mn2 O3 Mn2 100.6(3) 2_545 4_566 ?
C2 C1 P1 112.4(7) . . ?
C1 C2 C3 114.3(9) . . ?
O5 C3 O6 124.5(10) . . ?
O5 C3 C2 117.1(10) . . ?
O6 C3 C2 118.3(9) . . ?
C3 O5 Mn1 147.2(8) . 1_455 ?
C3 O6 Mn2 125.2(7) . 1_455 ?

loop_
_geom_bond_atom_site_label_1
_geom_bond_atom_site_label_2
_geom_bond_distance
_geom_bond_site_symmetry_2
_geom_bond_publ_flag
Mn1 O5 2.139(7) 3_455 ?
Mn1 O5 2.139(7) 1_655 ?
Mn1 O1 2.156(7) 3 ?
Mn1 O1 2.156(7) . ?
Mn1 O2 2.170(6) 2_545 ?
Mn1 O2 2.170(6) 4_565 ?
Mn2 O6 2.032(8) 1_655 ?
Mn2 O3 2.134(7) 2 ?
Mn2 O3 2.147(7) 4_565 ?
Mn2 O2 2.169(7) . ?
Mn2 O1 2.253(7) . ?
Mn2 P1 2.791(3) . ?
P1 O1 1.528(7) . ?
P1 O3 1.531(7) . ?
P1 O2 1.557(7) . ?
P1 C1 1.808(10) . ?
O2 Mn1 2.170(6) 2 ?
O3 Mn2 2.134(7) 2_545 ?
O3 Mn2 2.147(7) 4_566 ?
C1 C2 1.480(14) . ?
C2 C3 1.529(15) . ?
C3 O5 1.258(12) . ?
C3 O6 1.267(14) . ?
O5 Mn1 2.139(7) 1_455 ?
O6 Mn2 2.032(8) 1_455 ?
